data_1512638
loop_
_publ_author_name
'Ya-Lan Hu'
'Li-Bo Liang'
'Le-Min Yang'
'Jin-Fang Liu'
'Wei-Qiang Chen'
'Jia-Rong Zhou'
'Xiao-Ping Liu'
'Chun-Lin Ni'

_publ_section_title
;
 Two new salts containing
 bis(maleonitriledithiolate)nickel(III)/copper(II) anion and substituted
 N,N'-dibenzylpiperidinium: Syntheses, crystal structures and magnetic
 properties
;
_journal_name_full
;
Inorganica Chimica Acta
;
_journal_page_first 410
_journal_page_last 416
_journal_paper_doi 10.1016/j.ica.2012.05.022
_journal_volume 392
_journal_year 2012
_chemical_formula_moiety 'C19 H24 N, C8 N4 Ni S4'
_chemical_formula_sum 'C27 H24 N5 Ni S4'
_chemical_formula_weight 605.46
_chemical_name_systematic
; 
 ? 
;
_space_group_IT_number 2
_symmetry_cell_setting triclinic
_symmetry_space_group_name_Hall '-P 1'
_symmetry_space_group_name_H-M 'P -1'
_atom_sites_solution_hydrogens geom
_atom_sites_solution_primary direct
_atom_sites_solution_secondary difmap
_audit_creation_method SHELXL-97
_cell_angle_alpha 62.4670(10)
_cell_angle_beta 82.2960(10)
_cell_angle_gamma 67.5230(10)
_cell_formula_units_Z 2
_cell_length_a 9.9685(11)
_cell_length_b 12.9620(15)
_cell_length_c 13.3488(15)
_cell_measurement_reflns_used 5992
_cell_measurement_temperature 291(2)
_cell_measurement_theta_max 27.65
_cell_measurement_theta_min 2.34
_cell_volume 1411.4(3)
_computing_cell_refinement SMART
_computing_data_collection 'SMART(Bruker, 2000)'
_computing_data_reduction 'SAINT(Bruker, 2000)'
_computing_molecular_graphics SHELXTL
_computing_publication_material SHELXTL
_computing_structure_refinement SHELXTL
_computing_structure_solution 'SHELXTL(Bruker, 2000)'
_diffrn_ambient_temperature 291(2)
_diffrn_measured_fraction_theta_full 0.991
_diffrn_measured_fraction_theta_max 0.991
_diffrn_measurement_device_type 'CCD area detector'
_diffrn_measurement_method '\f and \w scans'
_diffrn_radiation_monochromator graphite
_diffrn_radiation_source 'fine-focus sealed tube'
_diffrn_radiation_type MoK\a
_diffrn_radiation_wavelength 0.71073
_diffrn_reflns_av_R_equivalents 0.0220
_diffrn_reflns_av_sigmaI/netI 0.0298
_diffrn_reflns_limit_h_max 9
_diffrn_reflns_limit_h_min -11
_diffrn_reflns_limit_k_max 15
_diffrn_reflns_limit_k_min -15
_diffrn_reflns_limit_l_max 15
_diffrn_reflns_limit_l_min -15
_diffrn_reflns_number 10226
_diffrn_reflns_theta_full 25.00
_diffrn_reflns_theta_max 25.00
_diffrn_reflns_theta_min 1.90
_exptl_absorpt_coefficient_mu 1.009
_exptl_absorpt_correction_T_max 0.9058
_exptl_absorpt_correction_T_min 0.8392
_exptl_absorpt_correction_type multi-scan
_exptl_absorpt_process_details 'SADABS, Bruker(2000)'
_exptl_crystal_colour black
_exptl_crystal_density_diffrn 1.425
_exptl_crystal_density_method 'not measured'
_exptl_crystal_description block
_exptl_crystal_F_000 626
_exptl_crystal_size_max 0.18
_exptl_crystal_size_mid 0.14
_exptl_crystal_size_min 0.10
_refine_diff_density_max 0.292
_refine_diff_density_min -0.233
_refine_diff_density_rms 0.051
_refine_ls_extinction_coef 0.0192(15)
_refine_ls_extinction_expression Fc^*^=kFc[1+0.001xFc^2^\l^3^/sin(2\q)]^-1/4^
_refine_ls_extinction_method SHELXL
_refine_ls_goodness_of_fit_ref 1.006
_refine_ls_hydrogen_treatment constr
_refine_ls_matrix_type full
_refine_ls_number_parameters 335
_refine_ls_number_reflns 4933
_refine_ls_number_restraints 0
_refine_ls_restrained_S_all 1.006
_refine_ls_R_factor_all 0.0378
_refine_ls_R_factor_gt 0.0298
_refine_ls_shift/su_max 0.001
_refine_ls_shift/su_mean 0.000
_refine_ls_structure_factor_coef Fsqd
_refine_ls_weighting_details 'calc w=1/[\s^2^(Fo^2^)+(0.0666P)^2^+0.1871P] where P=(Fo^2^+2Fc^2^)/3'
_refine_ls_weighting_scheme calc
_refine_ls_wR_factor_gt 0.0947
_refine_ls_wR_factor_ref 0.1001
_reflns_number_gt 4161
_reflns_number_total 4933
_reflns_threshold_expression I>2\s(I)
_cod_data_source_file ICA-2012-392-410-416-2.cif
_cod_data_source_block Ni(mnt)_1
_cod_database_code 1512638

loop_
_symmetry_equiv_pos_as_xyz
'x, y, z'
'-x, -y, -z'

loop_
_atom_site_label
_atom_site_type_symbol
_atom_site_fract_x
_atom_site_fract_y
_atom_site_fract_z
_atom_site_U_iso_or_equiv
_atom_site_adp_type
_atom_site_occupancy
_atom_site_symmetry_multiplicity
_atom_site_calc_flag
_atom_site_refinement_flags
Ni1 Ni 0.80281(3) 0.46304(2) 0.04222(2) 0.04503(12) Uani 1 1 d .
S1 S 0.77010(6) 0.38651(5) -0.06066(5) 0.05469(16) Uani 1 1 d .
S2 S 0.62397(6) 0.63529(5) -0.04252(5) 0.05303(16) Uani 1 1 d .
S3 S 0.84108(6) 0.53877(5) 0.14342(5) 0.05648(17) Uani 1 1 d .
S4 S 0.98283(7) 0.29211(6) 0.12363(5) 0.06145(18) Uani 1 1 d .
N1 N 0.5311(3) 0.4608(2) -0.29223(19) 0.0739(6) Uani 1 1 d .
N2 N 0.3460(3) 0.7975(2) -0.2765(2) 0.0760(6) Uani 1 1 d .
N3 N 1.0892(3) 0.4621(2) 0.3705(2) 0.0873(7) Uani 1 1 d .
N4 N 1.2900(3) 0.1403(2) 0.3335(2) 0.0881(7) Uani 1 1 d .
N5 N 0.26554(16) 0.12956(14) 0.70152(13) 0.0441(4) Uani 1 1 d .
C1 C 0.5718(2) 0.4810(2) -0.2300(2) 0.0547(5) Uani 1 1 d .
C2 C 0.6234(2) 0.50398(19) -0.14977(17) 0.0471(5) Uani 1 1 d .
C3 C 0.5610(2) 0.61303(19) -0.14272(17) 0.0463(5) Uani 1 1 d .
C4 C 0.4403(2) 0.7153(2) -0.2176(2) 0.0543(5) Uani 1 1 d .
C5 C 1.0475(3) 0.4448(2) 0.3062(2) 0.0618(6) Uani 1 1 d .
C6 C 0.9935(2) 0.4234(2) 0.22614(18) 0.0511(5) Uani 1 1 d .
C7 C 1.0571(2) 0.3156(2) 0.21656(18) 0.0535(5) Uani 1 1 d .
C8 C 1.1861(3) 0.2184(2) 0.2823(2) 0.0632(6) Uani 1 1 d .
C9 C 0.3245(2) 0.09552(19) 0.96037(18) 0.0518(5) Uani 1 1 d .
H9 H 0.3518 0.1639 0.9162 0.062 Uiso 1 1 calc R
C10 C 0.2837(2) 0.0730(2) 1.0694(2) 0.0609(6) Uani 1 1 d .
H10 H 0.2823 0.1268 1.0977 0.073 Uiso 1 1 calc R
C11 C 0.2453(3) -0.0286(3) 1.1359(2) 0.0726(7) Uani 1 1 d .
H11 H 0.2167 -0.0432 1.2090 0.087 Uiso 1 1 calc R
C12 C 0.2492(3) -0.1087(2) 1.0942(2) 0.0791(8) Uani 1 1 d .
H12 H 0.2256 -0.1788 1.1400 0.095 Uiso 1 1 calc R
C13 C 0.2881(3) -0.0856(2) 0.98431(19) 0.0620(6) Uani 1 1 d .
H13 H 0.2892 -0.1397 0.9564 0.074 Uiso 1 1 calc R
C14 C 0.3254(2) 0.01715(18) 0.91596(17) 0.0472(5) Uani 1 1 d .
C15 C 0.3781(2) 0.03596(18) 0.80008(16) 0.0485(5) Uani 1 1 d .
H15A H 0.4145 -0.0442 0.7985 0.058 Uiso 1 1 calc R
H15B H 0.4593 0.0635 0.7879 0.058 Uiso 1 1 calc R
C16 C -0.0977(2) 0.2662(2) 0.62750(18) 0.0520(5) Uani 1 1 d .
H16 H -0.1005 0.2949 0.6803 0.062 Uiso 1 1 calc R
C17 C -0.2083(2) 0.3284(2) 0.5440(2) 0.0644(6) Uani 1 1 d .
H17 H -0.2849 0.3994 0.5406 0.077 Uiso 1 1 calc R
C18 C -0.2054(3) 0.2858(3) 0.4668(2) 0.0694(7) Uani 1 1 d .
H18 H -0.2802 0.3279 0.4113 0.083 Uiso 1 1 calc R
C19 C -0.0935(3) 0.1820(3) 0.4707(2) 0.0705(7) Uani 1 1 d .
H19 H -0.0921 0.1534 0.4180 0.085 Uiso 1 1 calc R
C20 C 0.0184(3) 0.1191(2) 0.5533(2) 0.0626(6) Uani 1 1 d .
H20 H 0.0946 0.0483 0.5558 0.075 Uiso 1 1 calc R
C21 C 0.0173(2) 0.16087(18) 0.63178(17) 0.0477(5) Uani 1 1 d .
C22 C 0.1355(2) 0.08807(19) 0.72533(18) 0.0522(5) Uani 1 1 d .
H22A H 0.1709 0.0008 0.7414 0.063 Uiso 1 1 calc R
H22B H 0.0924 0.0939 0.7930 0.063 Uiso 1 1 calc R
C23 C 0.2159(2) 0.26160(17) 0.68834(18) 0.0477(5) Uani 1 1 d .
H23A H 0.1767 0.2626 0.7586 0.057 Uiso 1 1 calc R
H23B H 0.1384 0.3159 0.6298 0.057 Uiso 1 1 calc R
C24 C 0.3379(2) 0.3127(2) 0.6579(2) 0.0597(6) Uani 1 1 d .
H24A H 0.2995 0.3983 0.6471 0.072 Uiso 1 1 calc R
H24B H 0.4113 0.2638 0.7197 0.072 Uiso 1 1 calc R
C25 C 0.4067(3) 0.3084(2) 0.5512(2) 0.0690(7) Uani 1 1 d .
H25A H 0.4894 0.3344 0.5375 0.083 Uiso 1 1 calc R
H25B H 0.3369 0.3663 0.4875 0.083 Uiso 1 1 calc R
C26 C 0.4567(3) 0.1770(3) 0.5609(2) 0.0684(7) Uani 1 1 d .
H26A H 0.4918 0.1785 0.4890 0.082 Uiso 1 1 calc R
H26B H 0.5364 0.1215 0.6174 0.082 Uiso 1 1 calc R
C27 C 0.3336(2) 0.1275(2) 0.59349(17) 0.0557(5) Uani 1 1 d .
H27A H 0.2592 0.1775 0.5324 0.067 Uiso 1 1 calc R
H27B H 0.3705 0.0423 0.6031 0.067 Uiso 1 1 calc R

loop_
_atom_site_aniso_label
_atom_site_aniso_U_11
_atom_site_aniso_U_22
_atom_site_aniso_U_33
_atom_site_aniso_U_23
_atom_site_aniso_U_13
_atom_site_aniso_U_12
Ni1 0.04179(18) 0.04306(18) 0.05059(19) -0.02239(14) 0.00188(12) -0.01393(13)
S1 0.0556(3) 0.0444(3) 0.0643(4) -0.0282(3) -0.0063(3) -0.0106(2)
S2 0.0532(3) 0.0449(3) 0.0618(3) -0.0281(3) -0.0050(2) -0.0110(2)
S3 0.0556(3) 0.0490(3) 0.0647(4) -0.0301(3) -0.0088(3) -0.0092(3)
S4 0.0548(3) 0.0532(3) 0.0729(4) -0.0356(3) -0.0088(3) -0.0032(3)
N1 0.0853(15) 0.0777(14) 0.0745(14) -0.0417(12) -0.0039(12) -0.0334(12)
N2 0.0743(14) 0.0582(13) 0.0813(15) -0.0280(12) -0.0201(12) -0.0064(12)
N3 0.0895(17) 0.0872(17) 0.0907(16) -0.0480(14) -0.0223(13) -0.0187(14)
N4 0.0720(15) 0.0826(16) 0.0771(15) -0.0310(13) -0.0159(12) 0.0048(13)
N5 0.0397(9) 0.0408(8) 0.0478(9) -0.0156(7) -0.0014(7) -0.0149(7)
C1 0.0568(13) 0.0500(12) 0.0599(13) -0.0250(11) 0.0024(10) -0.0214(10)
C2 0.0456(11) 0.0468(11) 0.0499(11) -0.0195(9) 0.0023(9) -0.0204(9)
C3 0.0440(11) 0.0448(11) 0.0483(11) -0.0182(9) 0.0004(9) -0.0172(9)
C4 0.0544(13) 0.0497(12) 0.0608(13) -0.0270(11) -0.0011(11) -0.0169(11)
C5 0.0586(14) 0.0609(14) 0.0628(14) -0.0281(12) -0.0054(11) -0.0157(11)
C6 0.0457(12) 0.0536(12) 0.0514(12) -0.0223(10) 0.0020(9) -0.0170(10)
C7 0.0436(11) 0.0582(13) 0.0518(12) -0.0229(10) 0.0033(9) -0.0141(10)
C8 0.0567(14) 0.0630(15) 0.0576(14) -0.0285(12) -0.0004(11) -0.0067(12)
C9 0.0473(12) 0.0414(11) 0.0577(13) -0.0180(10) -0.0081(10) -0.0089(9)
C10 0.0549(13) 0.0614(14) 0.0658(14) -0.0374(12) 0.0000(11) -0.0083(11)
C11 0.0741(17) 0.0769(17) 0.0567(14) -0.0292(13) 0.0110(12) -0.0209(14)
C12 0.106(2) 0.0648(16) 0.0594(15) -0.0180(13) 0.0155(14) -0.0403(16)
C13 0.0780(16) 0.0445(12) 0.0587(14) -0.0193(11) 0.0032(12) -0.0223(11)
C14 0.0440(11) 0.0376(10) 0.0479(11) -0.0140(9) -0.0048(9) -0.0069(8)
C15 0.0435(11) 0.0395(10) 0.0504(11) -0.0165(9) -0.0046(9) -0.0054(9)
C16 0.0459(12) 0.0514(12) 0.0581(13) -0.0219(10) 0.0074(10) -0.0219(10)
C17 0.0440(12) 0.0563(13) 0.0801(16) -0.0210(12) -0.0003(11) -0.0165(11)
C18 0.0561(14) 0.0790(17) 0.0667(15) -0.0183(13) -0.0097(12) -0.0321(14)
C19 0.0671(16) 0.0845(18) 0.0791(17) -0.0424(15) -0.0029(13) -0.0374(15)
C20 0.0572(13) 0.0561(13) 0.0811(16) -0.0343(12) -0.0042(12) -0.0202(11)
C21 0.0431(11) 0.0438(11) 0.0551(12) -0.0157(9) -0.0011(9) -0.0220(9)
C22 0.0508(12) 0.0439(11) 0.0572(13) -0.0145(10) 0.0009(10) -0.0220(10)
C23 0.0443(11) 0.0372(10) 0.0544(12) -0.0147(9) -0.0005(9) -0.0140(9)
C24 0.0570(13) 0.0502(12) 0.0688(14) -0.0165(11) -0.0048(11) -0.0265(11)
C25 0.0578(14) 0.0748(16) 0.0668(15) -0.0138(13) 0.0018(12) -0.0386(13)
C26 0.0531(13) 0.0890(18) 0.0569(14) -0.0298(13) 0.0114(11) -0.0262(13)
C27 0.0570(13) 0.0612(13) 0.0475(12) -0.0245(10) 0.0038(10) -0.0204(11)

loop_
_atom_type_symbol
_atom_type_description
_atom_type_scat_dispersion_real
_atom_type_scat_dispersion_imag
_atom_type_scat_source
C C 0.0033 0.0016 'International Tables Vol C Tables 4.2.6.8 and 6.1.1.4'
N N 0.0061 0.0033 'International Tables Vol C Tables 4.2.6.8 and 6.1.1.4'
Ni Ni 0.3393 1.1124 'International Tables Vol C Tables 4.2.6.8 and 6.1.1.4'
S S 0.1246 0.1234 'International Tables Vol C Tables 4.2.6.8 and 6.1.1.4'
H H 0.0000 0.0000 'International Tables Vol C Tables 4.2.6.8 and 6.1.1.4'

loop_
_geom_angle_atom_site_label_1
_geom_angle_atom_site_label_2
_geom_angle_atom_site_label_3
_geom_angle
S4 Ni1 S3 92.28(2)
S4 Ni1 S1 86.92(2)
S3 Ni1 S1 178.51(2)
S4 Ni1 S2 178.92(2)
S3 Ni1 S2 88.25(2)
S1 Ni1 S2 92.53(2)
C2 S1 Ni1 103.54(7)
C3 S2 Ni1 102.99(8)
C6 S3 Ni1 103.43(8)
C7 S4 Ni1 103.75(8)
C27 N5 C23 108.71(15)
C27 N5 C22 110.59(15)
C23 N5 C22 109.55(14)
C27 N5 C15 108.45(15)
C23 N5 C15 112.11(15)
C22 N5 C15 107.43(15)
N1 C1 C2 178.8(3)
C3 C2 C1 122.35(19)
C3 C2 S1 120.12(16)
C1 C2 S1 117.53(16)
C2 C3 C4 122.06(19)
C2 C3 S2 120.80(16)
C4 C3 S2 117.13(16)
N2 C4 C3 178.7(2)
N3 C5 C6 179.3(3)
C7 C6 C5 122.0(2)
C7 C6 S3 120.48(17)
C5 C6 S3 117.53(17)
C6 C7 C8 122.1(2)
C6 C7 S4 119.99(17)
C8 C7 S4 117.91(18)
N4 C8 C7 179.0(3)
C10 C9 C14 120.7(2)
C10 C9 H9 119.6
C14 C9 H9 119.6
C11 C10 C9 120.2(2)
C11 C10 H10 119.9
C9 C10 H10 119.9
C10 C11 C12 119.8(2)
C10 C11 H11 120.1
C12 C11 H11 120.1
C11 C12 C13 120.3(2)
C11 C12 H12 119.8
C13 C12 H12 119.8
C14 C13 C12 120.5(2)
C14 C13 H13 119.8
C12 C13 H13 119.8
C13 C14 C9 118.5(2)
C13 C14 C15 119.95(18)
C9 C14 C15 121.32(19)
C14 C15 N5 115.88(16)
C14 C15 H15A 108.3
N5 C15 H15A 108.3
C14 C15 H15B 108.3
N5 C15 H15B 108.3
H15A C15 H15B 107.4
C17 C16 C21 119.7(2)
C17 C16 H16 120.2
C21 C16 H16 120.2
C18 C17 C16 120.4(2)
C18 C17 H17 119.8
C16 C17 H17 119.8
C19 C18 C17 120.4(2)
C19 C18 H18 119.8
C17 C18 H18 119.8
C18 C19 C20 119.9(2)
C18 C19 H19 120.0
C20 C19 H19 120.0
C21 C20 C19 120.5(2)
C21 C20 H20 119.8
C19 C20 H20 119.8
C20 C21 C16 119.1(2)
C20 C21 C22 120.20(19)
C16 C21 C22 120.6(2)
C21 C22 N5 115.96(16)
C21 C22 H22A 108.3
N5 C22 H22A 108.3
C21 C22 H22B 108.3
N5 C22 H22B 108.3
H22A C22 H22B 107.4
N5 C23 C24 112.83(16)
N5 C23 H23A 109.0
C24 C23 H23A 109.0
N5 C23 H23B 109.0
C24 C23 H23B 109.0
H23A C23 H23B 107.8
C25 C24 C23 111.09(18)
C25 C24 H24A 109.4
C23 C24 H24A 109.4
C25 C24 H24B 109.4
C23 C24 H24B 109.4
H24A C24 H24B 108.0
C24 C25 C26 111.10(19)
C24 C25 H25A 109.4
C26 C25 H25A 109.4
C24 C25 H25B 109.4
C26 C25 H25B 109.4
H25A C25 H25B 108.0
C27 C26 C25 111.3(2)
C27 C26 H26A 109.4
C25 C26 H26A 109.4
C27 C26 H26B 109.4
C25 C26 H26B 109.4
H26A C26 H26B 108.0
N5 C27 C26 112.92(17)
N5 C27 H27A 109.0
C26 C27 H27A 109.0
N5 C27 H27B 109.0
C26 C27 H27B 109.0
H27A C27 H27B 107.8

loop_
_geom_bond_atom_site_label_1
_geom_bond_atom_site_label_2
_geom_bond_distance
Ni1 S4 2.1371(6)
Ni1 S3 2.1411(6)
Ni1 S1 2.1456(6)
Ni1 S2 2.1459(6)
S1 C2 1.721(2)
S2 C3 1.728(2)
S3 C6 1.717(2)
S4 C7 1.717(2)
N1 C1 1.139(3)
N2 C4 1.138(3)
N3 C5 1.142(3)
N4 C8 1.146(3)
N5 C27 1.517(2)
N5 C23 1.517(2)
N5 C22 1.529(2)
N5 C15 1.530(2)
C1 C2 1.435(3)
C2 C3 1.352(3)
C3 C4 1.443(3)
C5 C6 1.432(3)
C6 C7 1.355(3)
C7 C8 1.433(3)
C9 C10 1.381(3)
C9 C14 1.390(3)
C9 H9 0.9300
C10 C11 1.373(3)
C10 H10 0.9300
C11 C12 1.373(4)
C11 H11 0.9300
C12 C13 1.387(3)
C12 H12 0.9300
C13 C14 1.382(3)
C13 H13 0.9300
C14 C15 1.503(3)
C15 H15A 0.9700
C15 H15B 0.9700
C16 C17 1.388(3)
C16 C21 1.389(3)
C16 H16 0.9300
C17 C18 1.369(4)
C17 H17 0.9300
C18 C19 1.364(4)
C18 H18 0.9300
C19 C20 1.388(3)
C19 H19 0.9300
C20 C21 1.381(3)
C20 H20 0.9300
C21 C22 1.514(3)
C22 H22A 0.9700
C22 H22B 0.9700
C23 C24 1.523(3)
C23 H23A 0.9700
C23 H23B 0.9700
C24 C25 1.511(3)
C24 H24A 0.9700
C24 H24B 0.9700
C25 C26 1.527(4)
C25 H25A 0.9700
C25 H25B 0.9700
C26 C27 1.519(3)
C26 H26A 0.9700
C26 H26B 0.9700
C27 H27A 0.9700
C27 H27B 0.9700
